data_7130749
loop_
_publ_author_name
'Senthil, Shuruthi'
'Kwon, Seongyeon'
'Lim, Hoyoung'
'Gau, Michael'
'Baik, Mu-Hyun'
'Mindiola, Daniel J.'

_publ_section_title
;
 Ligand Non-Innocence Allows Isolation of a Neutral and Terminal Niobium
 Nitride
;
_journal_name_full 'Chemical Communications'
_journal_paper_doi 10.1039/D2CC04696B
_journal_year 2022
_chemical_formula_moiety 'C38 H58 N3 Nb P2'
_chemical_formula_sum 'C38 H58 N3 Nb P2'
_chemical_formula_weight 711.72
_space_group_crystal_system triclinic
_space_group_IT_number 2
_space_group_name_Hall '-P 1'
_space_group_name_H-M_alt 'P -1'
_atom_sites_solution_hydrogens geom
_atom_sites_solution_primary dual
_audit_creation_date 2022-05-09
_audit_creation_method
;
Olex2 1.5
(compiled 2021.08.20 svn.r13c46975 for OlexSys, GUI svn.r6396)
;
_audit_update_record
;
2022-07-28 deposited with the CCDC.	2022-09-20 downloaded from the CCDC.
;
_cell_angle_alpha 101.554(2)
_cell_angle_beta 111.506(2)
_cell_angle_gamma 99.442(2)
_cell_formula_units_Z 2
_cell_length_a 13.0304(3)
_cell_length_b 13.4804(3)
_cell_length_c 14.1210(3)
_cell_measurement_reflns_used 32800
_cell_measurement_temperature 100
_cell_measurement_theta_max 27.5270
_cell_measurement_theta_min 1.9200
_cell_volume 2182.89(10)
_computing_cell_refinement 'CrysAlisPro 1.171.41.104a (Rigaku OD, 2021)'
_computing_data_collection 'CrysAlisPro 1.171.41.104a (Rigaku OD, 2021)'
_computing_data_reduction 'CrysAlisPro 1.171.41.104a (Rigaku OD, 2021)'
_computing_molecular_graphics 'ORTEP-3 (Farrugia, 2012)'
_computing_publication_material 'Olex2 1.5 (Dolomanov et al., 2009)'
_computing_structure_refinement 'SHELXL (Sheldrick, 2015)'
_computing_structure_solution 'SHELXT (Sheldrick, 2014)'
_diffrn_ambient_environment N~2~
_diffrn_ambient_temperature 100
_diffrn_detector 'HPC area detector'
_diffrn_detector_area_resol_mean 10.0000
_diffrn_detector_type 'HyPix 3000HE'
_diffrn_measured_fraction_theta_full 0.997
_diffrn_measured_fraction_theta_max 0.992
_diffrn_measurement_details
;
List of Runs (angles in degrees, time in seconds):

  # Type    Start    End  Width  t~exp~   \w     \q     \k     \f   Frames
#--------------------------------------------------------------------------
  1  \w    -85.00 -58.00   0.50   44.00    --  -14.00 -18.00 111.00   54
  2  \w    -44.00  55.00   0.50   44.00    --  -14.00  18.00 -79.00  198
  3  \w    -59.00   0.00   0.50   44.00    --   14.70 -18.00 111.00  118
  4  \w    -15.00  86.00   0.50   44.00    --   14.70  18.00 -79.00  202
  5  \w    -18.00  13.00   0.50   44.00    --  -14.00 -80.00 178.12   62
  6  \w    -26.00   3.00   0.50   44.00    --  -14.00 -57.00-180.00   58
  7  \w    -14.00  12.00   0.50   44.00    --  -14.00 -80.00 -58.42   52
  8  \w    -25.00  13.00   0.50   44.00    --  -14.00 -77.00-150.00   76
  9  \w    -23.00  10.00   0.50   44.00    --  -14.00 -79.00-103.60   66
 10  \w    -21.00   8.00   0.50   44.00    --  -14.00 -80.00   3.04   58
 11  \w    -59.00   5.00   0.50   44.00    --  -14.00 -57.00 -90.00  128
 12  \w    -23.00   6.00   0.50   44.00    --  -14.00 -77.00  30.00   58
 13  \w    -21.00   5.00   0.50   44.00    --  -14.00 -80.00 -83.59   52
 14  \w    -81.00 -40.00   0.50   44.00    --  -14.00 -37.00 150.00   82
 15  \w    -35.00  47.00   0.50   44.00    --  -14.00  57.00 120.00  164
 16  \w    -21.00   5.00   0.50   44.00    --  -14.00 -80.00-138.26   52
 17  \w    -17.00   9.00   0.50   44.00    --  -14.00 -80.00  83.13   52
 18  \w    -34.00  -1.00   0.50   44.00    --  -14.00 -37.00 150.00   66
 19  \w    -22.00   3.00   0.50   44.00    --  -14.00 -80.00 152.91   50
 20  \w    -21.00   4.00   0.50   44.00    --  -14.00 -18.00 111.00   50
 21  \w    -19.00   6.00   0.50   44.00    --  -14.00 -80.00 165.05   50
 22  \w    -22.00   9.00   0.50   44.00    --  -14.00 -57.00  30.00   62
 23  \w    -57.00 -28.00   0.50   44.00    --  -14.00 -57.00  30.00   58
 24  \w     -5.00  20.00   0.50   44.00    --   14.70  57.00 -30.00   50
 25  \w     -8.00  18.00   0.50   44.00    --   14.70 -37.00 -30.00   52
 26  \w    -53.00 -11.00   0.50   44.00    --   14.70 -37.00 -30.00   84
 27  \w    -51.00   8.00   0.50   44.00    --   14.70 -37.00  90.00  118
 28  \w    -59.00   3.00   0.50   44.00    --   14.70 -19.00-120.00  124
 29  \w     -9.00  39.00   0.50   44.00    --   14.70 -76.00 -11.13   96
 30  \w    -24.00  18.00   0.50   44.00    --   14.70 -77.00  30.00   84
 31  \w    -14.00  11.00   0.50   44.00    --   14.70  80.00 167.43   50
 32  \w    -12.00  20.00   0.50   44.00    --   14.70  77.00-150.00   64
 33  \w    -10.00  25.00   0.50   44.00    --   14.70  77.00 -30.00   70
 34  \w     11.00  61.00   0.50   44.00    --   14.70  37.00 120.00  100
 35  \w    -23.00  35.00   0.50   44.00    --   14.70 -78.00   9.17  116
 36  \w    -18.00  19.00   0.50   44.00    --   14.70 -37.00 -60.00   74
 37  \w    -14.00  11.00   0.50   44.00    --   14.70  80.00 124.88   50
 38  \w    -50.00   1.00   0.50   44.00    --   14.70 -19.00 -90.00  102
 39  \w     -6.00  41.00   0.50   44.00    --   14.70  57.00-150.00   94
 40  \w      9.00  39.00   0.50   44.00    --   14.70 -69.00  38.82   60
 41  \w    -12.00  21.00   0.50   44.00    --   14.70  80.00-175.94   66
 42  \w    -30.00   4.00   0.50   44.00    --   14.70 -69.00  38.82   68
 43  \w    -16.00  38.00   0.50   44.00    --   14.70 -79.00-167.45  108
 44  \w     26.00  52.00   0.50   44.00    --   14.70  57.00 -30.00   52
;
_diffrn_measurement_device '\k-geometry diffractometer'
_diffrn_measurement_device_type 'Rigaku XtaLAB Synergy-i'
_diffrn_measurement_method '\w scans'
_diffrn_orient_matrix_type 'CrysAlisPro convention (1999,Acta A55,543-557)'
_diffrn_orient_matrix_UB_11 0.0576614000
_diffrn_orient_matrix_UB_12 0.0125526000
_diffrn_orient_matrix_UB_13 0.0373142000
_diffrn_orient_matrix_UB_21 0.0185673000
_diffrn_orient_matrix_UB_22 0.0034670000
_diffrn_orient_matrix_UB_23 -0.0408619000
_diffrn_orient_matrix_UB_31 0.0016642000
_diffrn_orient_matrix_UB_32 0.0540800000
_diffrn_orient_matrix_UB_33 0.0103914000
_diffrn_radiation_monochromator mirror
_diffrn_radiation_probe x-ray
_diffrn_radiation_type 'Mo K\a'
_diffrn_radiation_wavelength 0.71073
_diffrn_reflns_av_R_equivalents 0.0768
_diffrn_reflns_av_unetI/netI 0.0645
_diffrn_reflns_Laue_measured_fraction_full 0.997
_diffrn_reflns_Laue_measured_fraction_max 0.992
_diffrn_reflns_limit_h_max 16
_diffrn_reflns_limit_h_min -16
_diffrn_reflns_limit_k_max 16
_diffrn_reflns_limit_k_min -17
_diffrn_reflns_limit_l_max 18
_diffrn_reflns_limit_l_min -18
_diffrn_reflns_number 63302
_diffrn_reflns_point_group_measured_fraction_full 0.997
_diffrn_reflns_point_group_measured_fraction_max 0.992
_diffrn_reflns_theta_full 25.242
_diffrn_reflns_theta_max 27.484
_diffrn_reflns_theta_min 1.923
_diffrn_source 'micro-focus sealed X-ray tube'
_diffrn_source_type 'PhotonJet (Mo) X-ray Source'
_exptl_absorpt_coefficient_mu 0.374
_exptl_absorpt_correction_T_max 1.00000
_exptl_absorpt_correction_T_min 0.45319
_exptl_absorpt_correction_type multi-scan
_exptl_absorpt_process_details 'SCALE3 ABSPACK'
_exptl_crystal_colour yellow
_exptl_crystal_density_diffrn 1.083
_exptl_crystal_description block
_exptl_crystal_F_000 756
_exptl_crystal_size_max 0.26
_exptl_crystal_size_mid 0.15
_exptl_crystal_size_min 0.11
_refine_diff_density_max 0.497
_refine_diff_density_min -0.583
_refine_diff_density_rms 0.085
_refine_ls_extinction_method none
_refine_ls_goodness_of_fit_ref 1.071
_refine_ls_hydrogen_treatment constr
_refine_ls_matrix_type full
_refine_ls_number_parameters 412
_refine_ls_number_reflns 9941
_refine_ls_number_restraints 0
_refine_ls_restrained_S_all 1.071
_refine_ls_R_factor_all 0.0665
_refine_ls_R_factor_gt 0.0470
_refine_ls_shift/su_max 0.001
_refine_ls_shift/su_mean 0.000
_refine_ls_structure_factor_coef Fsqd
_refine_ls_weighting_details 'w=1/[\s^2^(Fo^2^)+(0.0674P)^2^+0.0920P] where P=(Fo^2^+2Fc^2^)/3'
_refine_ls_weighting_scheme calc
_refine_ls_wR_factor_gt 0.1228
_refine_ls_wR_factor_ref 0.1299
_reflns_number_gt 7671
_reflns_number_total 9941
_reflns_threshold_expression 'I > 2\s(I)'
_cod_data_source_file d2cc04696b2.cif
_cod_data_source_block 9800_PNP-NbN-NtBuAr
_cod_original_cell_volume 2182.89(9)
_cod_database_code 7130749
_shelx_shelxl_version_number 2018/3
_olex2_submission_special_instructions 'No special instructions were received'
_oxdiff_exptl_absorpt_empirical_details
;
Empirical correction (ABSPACK) includes:
- Absorption correction using spherical harmonics
- Frame scaling
;
_oxdiff_exptl_absorpt_empirical_full_max 2.078
_oxdiff_exptl_absorpt_empirical_full_min 0.418

loop_
_space_group_symop_operation_xyz
'x, y, z'
'-x, -y, -z'

loop_
_atom_site_label
_atom_site_type_symbol
_atom_site_fract_x
_atom_site_fract_y
_atom_site_fract_z
_atom_site_U_iso_or_equiv
_atom_site_adp_type
_atom_site_occupancy
_atom_site_site_symmetry_order
_atom_site_calc_flag
_atom_site_refinement_flags_posn
_atom_site_refinement_flags_adp
_atom_site_refinement_flags_occupancy
_atom_site_disorder_assembly
_atom_site_disorder_group
Nb1 Nb 0.40051(2) 0.80221(2) 0.72948(2) 0.02466(9) Uani 1 1 d . . . . .
P1 P 0.29363(6) 0.60643(5) 0.69535(5) 0.02483(16) Uani 1 1 d . . . . .
P2 P 0.60391(6) 0.93742(5) 0.83286(6) 0.02710(17) Uani 1 1 d . . . . .
N1 N 0.53579(19) 0.71407(16) 0.77605(17) 0.0247(5) Uani 1 1 d . . . . .
N2 N 0.31115(19) 0.84261(17) 0.59735(18) 0.0281(5) Uani 1 1 d . . . . .
N3 N 0.3551(2) 0.84462(18) 0.82501(19) 0.0312(6) Uani 1 1 d . . . . .
C1 C 0.5204(2) 0.6230(2) 0.8082(2) 0.0259(6) Uani 1 1 d . . . . .
C2 C 0.6104(2) 0.5871(2) 0.8701(2) 0.0277(6) Uani 1 1 d . . . . .
H2 H 0.687019 0.625963 0.892033 0.033 Uiso 1 1 calc R U . . .
C3 C 0.5903(3) 0.4975(2) 0.8994(2) 0.0324(7) Uani 1 1 d . . . . .
H3 H 0.653772 0.475465 0.939994 0.039 Uiso 1 1 calc R U . . .
C4 C 0.4803(3) 0.4372(2) 0.8722(2) 0.0305(7) Uani 1 1 d . . . . .
C5 C 0.3905(3) 0.4738(2) 0.8135(2) 0.0308(7) Uani 1 1 d . . . . .
H5 H 0.314381 0.436171 0.795450 0.037 Uiso 1 1 calc R U . . .
C6 C 0.4079(2) 0.5636(2) 0.7803(2) 0.0257(6) Uani 1 1 d . . . . .
C7 C 0.4574(3) 0.3390(2) 0.9032(2) 0.0382(7) Uani 1 1 d . . . . .
H7a H 0.384824 0.329536 0.910622 0.057 Uiso 1 1 calc R U . . .
H7b H 0.519321 0.344104 0.970934 0.057 Uiso 1 1 calc R U . . .
H7c H 0.453028 0.278932 0.848316 0.057 Uiso 1 1 calc R U . . .
C8 C 0.2471(2) 0.5124(2) 0.5627(2) 0.0276(6) Uani 1 1 d . . . . .
H8 H 0.190548 0.537835 0.509878 0.033 Uiso 1 1 calc R U . . .
C9 C 0.3503(3) 0.5154(2) 0.5349(2) 0.0321(7) Uani 1 1 d . . . . .
H9a H 0.385839 0.588005 0.541905 0.048 Uiso 1 1 calc R U . . .
H9b H 0.325251 0.472620 0.461710 0.048 Uiso 1 1 calc R U . . .
H9c H 0.405823 0.487641 0.583314 0.048 Uiso 1 1 calc R U . . .
C10 C 0.1897(3) 0.4009(2) 0.5530(2) 0.0333(7) Uani 1 1 d . . . . .
H10a H 0.242668 0.374155 0.604958 0.050 Uiso 1 1 calc R U . . .
H10b H 0.168332 0.356180 0.481258 0.050 Uiso 1 1 calc R U . . .
H10c H 0.121028 0.400341 0.566513 0.050 Uiso 1 1 calc R U . . .
C11 C 0.1761(2) 0.5759(2) 0.7360(2) 0.0306(6) Uani 1 1 d . . . . .
H11 H 0.156259 0.498755 0.727285 0.037 Uiso 1 1 calc R U . . .
C12 C 0.2110(3) 0.6335(2) 0.8535(2) 0.0393(8) Uani 1 1 d . . . . .
H12a H 0.278707 0.615416 0.898096 0.059 Uiso 1 1 calc R U . . .
H12b H 0.148014 0.612444 0.873541 0.059 Uiso 1 1 calc R U . . .
H12c H 0.228388 0.709428 0.863457 0.059 Uiso 1 1 calc R U . . .
C13 C 0.0700(3) 0.6026(2) 0.6641(3) 0.0406(8) Uani 1 1 d . . . . .
H13a H 0.087388 0.678050 0.671489 0.061 Uiso 1 1 calc R U . . .
H13b H 0.007112 0.583381 0.684828 0.061 Uiso 1 1 calc R U . . .
H13c H 0.047683 0.563579 0.590117 0.061 Uiso 1 1 calc R U . . .
C14 C 0.6385(2) 0.7477(2) 0.7669(2) 0.0253(6) Uani 1 1 d . . . . .
C15 C 0.6935(2) 0.6794(2) 0.7281(2) 0.0271(6) Uani 1 1 d . . . . .
H15 H 0.662659 0.605750 0.709499 0.033 Uiso 1 1 calc R U . . .
C16 C 0.7920(3) 0.7179(2) 0.7168(2) 0.0328(7) Uani 1 1 d . . . . .
H16 H 0.827833 0.669625 0.691047 0.039 Uiso 1 1 calc R U . . .
C17 C 0.8407(2) 0.8251(2) 0.7417(2) 0.0317(7) Uani 1 1 d . . . . .
C18 C 0.7866(2) 0.8922(2) 0.7795(2) 0.0324(7) Uani 1 1 d . . . . .
H18 H 0.817952 0.965648 0.797351 0.039 Uiso 1 1 calc R U . . .
C19 C 0.6869(2) 0.8561(2) 0.7925(2) 0.0267(6) Uani 1 1 d . . . . .
C20 C 0.9447(3) 0.8644(3) 0.7235(3) 0.0465(9) Uani 1 1 d . . . . .
H20a H 0.923969 0.850092 0.647112 0.070 Uiso 1 1 calc R U . . .
H20b H 1.003027 0.828559 0.754113 0.070 Uiso 1 1 calc R U . . .
H20c H 0.974933 0.940081 0.757482 0.070 Uiso 1 1 calc R U . . .
C21 C 0.6494(3) 1.0648(2) 0.8119(2) 0.0336(7) Uani 1 1 d . . . . .
H21 H 0.734726 1.088289 0.848205 0.040 Uiso 1 1 calc R U . . .
C22 C 0.6150(3) 1.0569(2) 0.6944(3) 0.0391(8) Uani 1 1 d . . . . .
H22a H 0.531551 1.033903 0.656747 0.059 Uiso 1 1 calc R U . . .
H22b H 0.648491 1.005925 0.664300 0.059 Uiso 1 1 calc R U . . .
H22c H 0.642816 1.125623 0.686831 0.059 Uiso 1 1 calc R U . . .
C23 C 0.6027(3) 1.1474(2) 0.8629(3) 0.0425(8) Uani 1 1 d . . . . .
H23a H 0.519238 1.123363 0.833315 0.064 Uiso 1 1 calc R U . . .
H23b H 0.624910 1.213731 0.848067 0.064 Uiso 1 1 calc R U . . .
H23c H 0.634234 1.157985 0.939778 0.064 Uiso 1 1 calc R U . . .
C24 C 0.6564(2) 0.9666(2) 0.9790(2) 0.0323(7) Uani 1 1 d . . . . .
H24 H 0.612395 1.013567 1.001342 0.039 Uiso 1 1 calc R U . . .
C25 C 0.7826(3) 1.0252(2) 1.0378(2) 0.0409(8) Uani 1 1 d . . . . .
H25a H 0.804923 1.039984 1.114446 0.061 Uiso 1 1 calc R U . . .
H25b H 0.795277 1.091344 1.019710 0.061 Uiso 1 1 calc R U . . .
H25c H 0.828520 0.981988 1.016902 0.061 Uiso 1 1 calc R U . . .
C26 C 0.6332(3) 0.8685(2) 1.0132(2) 0.0368(7) Uani 1 1 d . . . . .
H26a H 0.680668 0.823396 0.998652 0.055 Uiso 1 1 calc R U . . .
H26b H 0.552409 0.830598 0.973578 0.055 Uiso 1 1 calc R U . . .
H26c H 0.651716 0.888270 1.089345 0.055 Uiso 1 1 calc R U . . .
C27 C 0.3289(2) 0.7842(2) 0.5096(2) 0.0278(6) Uani 1 1 d . . . . .
C28 C 0.2397(3) 0.7109(2) 0.4201(2) 0.0327(7) Uani 1 1 d . . . . .
H28 H 0.163525 0.701248 0.414332 0.039 Uiso 1 1 calc R U . . .
C29 C 0.2608(3) 0.6523(2) 0.3400(2) 0.0341(7) Uani 1 1 d . . . . .
C30 C 0.3725(3) 0.6657(2) 0.3492(2) 0.0328(7) Uani 1 1 d . . . . .
H30 H 0.387130 0.626023 0.294046 0.039 Uiso 1 1 calc R U . . .
C31 C 0.4627(3) 0.7357(2) 0.4372(2) 0.0303(6) Uani 1 1 d . . . . .
C32 C 0.4389(2) 0.7948(2) 0.5167(2) 0.0279(6) Uani 1 1 d . . . . .
H32 H 0.500252 0.843573 0.577166 0.034 Uiso 1 1 calc R U . . .
C33 C 0.1640(3) 0.5734(2) 0.2438(2) 0.0484(9) Uani 1 1 d . . . . .
H33a H 0.159360 0.593526 0.179704 0.073 Uiso 1 1 calc R U . . .
H33b H 0.091900 0.571833 0.251173 0.073 Uiso 1 1 calc R U . . .
H33c H 0.178112 0.503673 0.238272 0.073 Uiso 1 1 calc R U . . .
C34 C 0.5839(3) 0.7526(2) 0.4465(3) 0.0406(8) Uani 1 1 d . . . . .
H34a H 0.611755 0.824388 0.445608 0.061 Uiso 1 1 calc R U . . .
H34b H 0.585889 0.702745 0.386710 0.061 Uiso 1 1 calc R U . . .
H34c H 0.632692 0.741799 0.513256 0.061 Uiso 1 1 calc R U . . .
C35 C 0.2275(3) 0.9083(2) 0.5741(2) 0.0332(7) Uani 1 1 d . . . . .
C36 C 0.2727(3) 1.0050(3) 0.6707(3) 0.0501(9) Uani 1 1 d . . . . .
H36a H 0.344046 1.048367 0.676398 0.075 Uiso 1 1 calc R U . . .
H36b H 0.286900 0.982524 0.735133 0.075 Uiso 1 1 calc R U . . .
H36c H 0.215934 1.045912 0.662133 0.075 Uiso 1 1 calc R U . . .
C37 C 0.1111(3) 0.8483(3) 0.5608(3) 0.0565(10) Uani 1 1 d . . . . .
H37a H 0.058079 0.892884 0.547802 0.085 Uiso 1 1 calc R U . . .
H37b H 0.118645 0.828270 0.625580 0.085 Uiso 1 1 calc R U . . .
H37c H 0.081736 0.785091 0.500553 0.085 Uiso 1 1 calc R U . . .
C38 C 0.2191(3) 0.9462(2) 0.4772(2) 0.0371(7) Uani 1 1 d . . . . .
H38a H 0.185119 0.885996 0.413509 0.056 Uiso 1 1 calc R U . . .
H38b H 0.295606 0.981334 0.486496 0.056 Uiso 1 1 calc R U . . .
H38c H 0.171037 0.995449 0.469335 0.056 Uiso 1 1 calc R U . . .

loop_
_atom_site_aniso_label
_atom_site_aniso_U_11
_atom_site_aniso_U_22
_atom_site_aniso_U_33
_atom_site_aniso_U_23
_atom_site_aniso_U_13
_atom_site_aniso_U_12
Nb1 0.02892(15) 0.02809(14) 0.01948(14) 0.00445(10) 0.01270(11) 0.01039(10)
P1 0.0284(4) 0.0284(4) 0.0186(4) 0.0053(3) 0.0110(3) 0.0088(3)
P2 0.0308(4) 0.0282(4) 0.0233(4) 0.0020(3) 0.0149(3) 0.0079(3)
N1 0.0296(13) 0.0253(11) 0.0219(12) 0.0043(9) 0.0136(10) 0.0103(9)
N2 0.0322(13) 0.0329(13) 0.0269(13) 0.0094(10) 0.0178(11) 0.0141(10)
N3 0.0322(14) 0.0353(13) 0.0275(13) 0.0044(10) 0.0154(11) 0.0108(10)
C1 0.0347(16) 0.0306(14) 0.0157(13) 0.0022(11) 0.0143(12) 0.0130(12)
C2 0.0302(16) 0.0347(15) 0.0177(14) 0.0051(11) 0.0094(12) 0.0110(12)
C3 0.0412(18) 0.0435(17) 0.0177(14) 0.0089(12) 0.0130(13) 0.0225(14)
C4 0.0476(19) 0.0320(15) 0.0193(14) 0.0075(11) 0.0184(14) 0.0184(13)
C5 0.0376(17) 0.0349(16) 0.0206(15) 0.0039(12) 0.0152(13) 0.0092(12)
C6 0.0326(16) 0.0314(15) 0.0156(13) 0.0052(11) 0.0119(12) 0.0117(11)
C7 0.057(2) 0.0387(17) 0.0294(17) 0.0138(13) 0.0230(16) 0.0219(15)
C8 0.0316(16) 0.0325(15) 0.0150(14) 0.0039(11) 0.0077(12) 0.0065(11)
C9 0.0464(19) 0.0289(15) 0.0220(15) 0.0039(11) 0.0185(14) 0.0061(12)
C10 0.0391(18) 0.0331(16) 0.0246(16) 0.0042(12) 0.0135(14) 0.0060(12)
C11 0.0318(16) 0.0342(15) 0.0292(16) 0.0087(12) 0.0164(13) 0.0084(12)
C12 0.0419(19) 0.0525(19) 0.0300(17) 0.0085(14) 0.0236(15) 0.0121(15)
C13 0.0329(18) 0.0480(19) 0.044(2) 0.0134(15) 0.0185(16) 0.0110(14)
C14 0.0296(15) 0.0314(14) 0.0144(13) 0.0028(10) 0.0095(12) 0.0106(11)
C15 0.0285(15) 0.0315(15) 0.0212(14) 0.0036(11) 0.0112(12) 0.0097(11)
C16 0.0354(17) 0.0390(16) 0.0227(15) 0.0006(12) 0.0116(13) 0.0173(13)
C17 0.0270(15) 0.0395(17) 0.0279(16) 0.0028(12) 0.0138(13) 0.0089(12)
C18 0.0335(17) 0.0326(16) 0.0271(16) 0.0015(12) 0.0134(13) 0.0046(12)
C19 0.0260(15) 0.0338(15) 0.0191(14) 0.0011(11) 0.0110(12) 0.0088(11)
C20 0.0340(18) 0.051(2) 0.051(2) 0.0015(16) 0.0230(17) 0.0057(14)
C21 0.0374(17) 0.0274(15) 0.0391(18) 0.0044(12) 0.0216(15) 0.0092(12)
C22 0.052(2) 0.0312(16) 0.0412(19) 0.0127(13) 0.0261(16) 0.0117(14)
C23 0.050(2) 0.0305(16) 0.051(2) 0.0049(14) 0.0280(18) 0.0131(14)
C24 0.0355(17) 0.0352(16) 0.0229(15) -0.0028(12) 0.0146(13) 0.0077(12)
C25 0.0379(19) 0.0466(19) 0.0290(17) -0.0035(14) 0.0137(15) 0.0053(14)
C26 0.0419(19) 0.0457(18) 0.0192(15) 0.0024(13) 0.0134(14) 0.0085(14)
C27 0.0354(16) 0.0316(15) 0.0240(15) 0.0123(12) 0.0160(13) 0.0146(12)
C28 0.0319(16) 0.0403(17) 0.0280(16) 0.0119(13) 0.0130(13) 0.0109(13)
C29 0.0450(19) 0.0309(15) 0.0244(16) 0.0100(12) 0.0115(14) 0.0090(13)
C30 0.055(2) 0.0271(15) 0.0252(15) 0.0083(12) 0.0249(15) 0.0145(13)
C31 0.0418(18) 0.0291(15) 0.0331(16) 0.0149(12) 0.0239(14) 0.0161(12)
C32 0.0361(17) 0.0275(14) 0.0226(15) 0.0077(11) 0.0144(13) 0.0087(12)
C33 0.057(2) 0.0463(19) 0.0286(18) 0.0014(14) 0.0095(17) 0.0086(16)
C34 0.048(2) 0.0400(17) 0.047(2) 0.0110(15) 0.0328(17) 0.0178(14)
C35 0.0323(17) 0.0450(17) 0.0319(17) 0.0161(13) 0.0169(14) 0.0198(13)
C36 0.074(3) 0.058(2) 0.0337(19) 0.0131(16) 0.0268(18) 0.0446(19)
C37 0.050(2) 0.068(2) 0.085(3) 0.042(2) 0.048(2) 0.0312(18)
C38 0.0454(19) 0.0412(17) 0.0336(18) 0.0164(14) 0.0191(15) 0.0204(14)

loop_
_atom_type_symbol
_atom_type_description
_atom_type_scat_dispersion_real
_atom_type_scat_dispersion_imag
_atom_type_scat_source
C C 0.0033 0.0016 'International Tables Vol C Tables 4.2.6.8 and 6.1.1.4'
H H 0.0000 0.0000 'International Tables Vol C Tables 4.2.6.8 and 6.1.1.4'
N N 0.0061 0.0033 'International Tables Vol C Tables 4.2.6.8 and 6.1.1.4'
Nb Nb -2.0727 0.6215 'International Tables Vol C Tables 4.2.6.8 and 6.1.1.4'
P P 0.1023 0.0942 'International Tables Vol C Tables 4.2.6.8 and 6.1.1.4'

loop_
_geom_angle_atom_site_label_1
_geom_angle_atom_site_label_2
_geom_angle_atom_site_label_3
_geom_angle
_geom_angle_site_symmetry_1
_geom_angle_site_symmetry_3
_geom_angle_publ_flag
P1 Nb1 P2 141.94(3) . . ?
N1 Nb1 P1 73.03(6) . . ?
N1 Nb1 P2 70.63(6) . . ?
N2 Nb1 P1 104.99(7) . . ?
N2 Nb1 P2 108.92(7) . . ?
N2 Nb1 N1 136.50(8) . . ?
N3 Nb1 P1 91.39(8) . . ?
N3 Nb1 P2 93.59(8) . . ?
N3 Nb1 N1 114.63(10) . . ?
N3 Nb1 N2 108.83(10) . . ?
C6 P1 Nb1 100.20(9) . . ?
C6 P1 C8 103.64(13) . . ?
C6 P1 C11 105.31(13) . . ?
C8 P1 Nb1 118.93(9) . . ?
C11 P1 Nb1 120.73(10) . . ?
C11 P1 C8 105.60(13) . . ?
C19 P2 Nb1 98.30(9) . . ?
C19 P2 C21 105.63(13) . . ?
C19 P2 C24 107.20(13) . . ?
C21 P2 Nb1 126.91(11) . . ?
C21 P2 C24 103.92(13) . . ?
C24 P2 Nb1 113.17(9) . . ?
C1 N1 Nb1 123.48(17) . . ?
C1 N1 C14 117.4(2) . . ?
C14 N1 Nb1 119.00(17) . . ?
C27 N2 Nb1 108.06(16) . . ?
C27 N2 C35 118.0(2) . . ?
C35 N2 Nb1 133.66(18) . . ?
N1 C1 C2 124.1(2) . . ?
N1 C1 C6 119.1(2) . . ?
C2 C1 C6 116.8(3) . . ?
C3 C2 C1 121.5(3) . . ?
C2 C3 C4 122.8(3) . . ?
C3 C4 C7 123.2(3) . . ?
C5 C4 C3 116.2(3) . . ?
C5 C4 C7 120.6(3) . . ?
C4 C5 C6 122.5(3) . . ?
C1 C6 P1 116.3(2) . . ?
C5 C6 P1 123.5(2) . . ?
C5 C6 C1 120.2(3) . . ?
C9 C8 P1 108.59(18) . . ?
C10 C8 P1 114.44(19) . . ?
C10 C8 C9 111.0(2) . . ?
C12 C11 P1 111.6(2) . . ?
C13 C11 P1 110.3(2) . . ?
C13 C11 C12 110.7(2) . . ?
N1 C14 C19 118.7(2) . . ?
C15 C14 N1 123.6(2) . . ?
C15 C14 C19 117.5(3) . . ?
C16 C15 C14 120.7(3) . . ?
C15 C16 C17 122.4(3) . . ?
C16 C17 C20 121.0(3) . . ?
C18 C17 C16 116.9(3) . . ?
C18 C17 C20 122.0(3) . . ?
C17 C18 C19 122.3(3) . . ?
C14 C19 P2 114.0(2) . . ?
C18 C19 P2 125.7(2) . . ?
C18 C19 C14 120.2(2) . . ?
C22 C21 P2 112.01(19) . . ?
C22 C21 C23 110.9(3) . . ?
C23 C21 P2 110.7(2) . . ?
C25 C24 P2 113.1(2) . . ?
C26 C24 P2 111.99(18) . . ?
C26 C24 C25 110.2(3) . . ?
C28 C27 N2 122.7(3) . . ?
C32 C27 N2 119.1(2) . . ?
C32 C27 C28 118.1(3) . . ?
C29 C28 C27 121.1(3) . . ?
C28 C29 C30 119.3(3) . . ?
C28 C29 C33 120.7(3) . . ?
C30 C29 C33 120.0(3) . . ?
C31 C30 C29 121.1(3) . . ?
C30 C31 C32 118.4(3) . . ?
C30 C31 C34 121.4(3) . . ?
C32 C31 C34 120.1(3) . . ?
C27 C32 C31 121.9(3) . . ?
N2 C35 C36 107.0(2) . . ?
N2 C35 C37 110.4(2) . . ?
N2 C35 C38 111.6(2) . . ?
C37 C35 C36 108.3(3) . . ?
C37 C35 C38 111.4(3) . . ?
C38 C35 C36 108.0(3) . . ?

loop_
_geom_bond_atom_site_label_1
_geom_bond_atom_site_label_2
_geom_bond_distance
_geom_bond_site_symmetry_2
_geom_bond_publ_flag
Nb1 P1 2.6325(7) . ?
Nb1 P2 2.6439(8) . ?
Nb1 N1 2.259(2) . ?
Nb1 N2 2.039(2) . ?
Nb1 N3 1.698(2) . ?
P1 C6 1.800(3) . ?
P1 C8 1.856(3) . ?
P1 C11 1.838(3) . ?
P2 C19 1.813(3) . ?
P2 C21 1.840(3) . ?
P2 C24 1.852(3) . ?
N1 C1 1.401(3) . ?
N1 C14 1.402(3) . ?
N2 C27 1.445(3) . ?
N2 C35 1.500(4) . ?
C1 C2 1.406(4) . ?
C1 C6 1.418(4) . ?
C2 C3 1.370(4) . ?
C3 C4 1.396(4) . ?
C4 C5 1.393(4) . ?
C4 C7 1.494(4) . ?
C5 C6 1.398(4) . ?
C8 C9 1.529(4) . ?
C8 C10 1.521(4) . ?
C11 C12 1.542(4) . ?
C11 C13 1.534(4) . ?
C14 C15 1.401(4) . ?
C14 C19 1.407(4) . ?
C15 C16 1.382(4) . ?
C16 C17 1.395(4) . ?
C17 C18 1.376(4) . ?
C17 C20 1.502(4) . ?
C18 C19 1.401(4) . ?
C21 C22 1.527(4) . ?
C21 C23 1.533(4) . ?
C24 C25 1.525(4) . ?
C24 C26 1.518(4) . ?
C27 C28 1.405(4) . ?
C27 C32 1.380(4) . ?
C28 C29 1.386(4) . ?
C29 C30 1.391(4) . ?
C29 C33 1.514(4) . ?
C30 C31 1.383(4) . ?
C31 C32 1.404(4) . ?
C31 C34 1.510(4) . ?
C35 C36 1.534(4) . ?
C35 C37 1.523(4) . ?
C35 C38 1.528(4) . ?
